data_1007061
loop_
_publ_author_name
'Tordjman, I'
'Martin, C'
'Durif, A'

_publ_section_title
;
Structure cristalline du tetrametaphosphate de strontium-potassium: Sr
K~2~ (P O~3~)~4~
;
_journal_coden_ASTM BUFCAE
_journal_name_full
;
Bulletin de la Societe Francaise de Mineralogie et de Cristallographie
(72,1949-100,1977)
;
_journal_page_first 293
_journal_page_last 298
_journal_volume 90
_journal_year 1967
_chemical_formula_structural 'K2 Sr (P O3)4'
_chemical_formula_sum 'K2 O12 P4 Sr'
_chemical_name_systematic 'Dipotassium strontium catena-phosphate'
_space_group_IT_number 82
_symmetry_cell_setting tetragonal
_symmetry_Int_Tables_number 82
_symmetry_space_group_name_Hall 'I -4'
_symmetry_space_group_name_H-M 'I -4'
_cell_angle_alpha 90
_cell_angle_beta 90
_cell_angle_gamma 90
_cell_formula_units_Z 2
_cell_length_a 7.445
_cell_length_b 7.445
_cell_length_c 10.17
_cell_volume 563.7
_refine_ls_R_factor_all 0.07
_cod_database_code 1007061

loop_
_symmetry_equiv_pos_as_xyz
x,y,z
-x,-y,z
y,-x,-z
-y,x,-z
1/2+x,1/2+y,1/2+z
1/2-x,1/2-y,1/2+z
1/2+y,1/2-x,1/2-z
1/2-y,1/2+x,1/2-z

loop_
_atom_site_label
_atom_site_type_symbol
_atom_site_symmetry_multiplicity
_atom_site_Wyckoff_symbol
_atom_site_fract_x
_atom_site_fract_y
_atom_site_fract_z
_atom_site_occupancy
_atom_site_attached_hydrogens
_atom_site_calc_flag
K1 K1+ 4 e 0. 0. 0.328 1. 0 d
Sr1 Sr2+ 2 c 0. 0.5 0.25 1. 0 d
P1 P5+ 8 g 0.154 0.217 -0.03 1. 0 d
O1 O2- 8 g 0.186 0.06 0.066 1. 0 d
O2 O2- 8 g 0.193 0.385 0.048 1. 0 d
O3 O2- 8 g 0.24 0.189 -0.16 1. 0 d

loop_
_atom_type_symbol
_atom_type_oxidation_number
K1+ 1.000
Sr2+ 2.000
P5+ 5.000
O2- -2.000
